data_7011940
loop_
_publ_author_name
'Saha, Manas Kumar'
'Dey, Dilip Kumar'
'Samanta, Brajagopal'
'Edwards, Andrew J.'
'Clegg, William'
'Mitra, Samiran'

_publ_section_title
;
 Synthesis, structure and magnetic properties of a mononuclear Cu(ii)
 complex with a NNO donor Schiff base ligand and its oxalato- and
 oxamidato-bridged dinuclear complexes
;
_journal_issue 3
_journal_name_full 'Dalton Transactions'
_journal_page_first 488
_journal_paper_doi 10.1039/b206076k
_journal_year 2003
_chemical_formula_sum 'C24 H36 Cl2 Cu N4 O10'
_chemical_formula_weight 675.01
_space_group_IT_number 14
_symmetry_cell_setting monoclinic
_symmetry_space_group_name_Hall '-P 2ybc'
_symmetry_space_group_name_H-M 'P 1 21/c 1'
_atom_sites_solution_hydrogens geom
_atom_sites_solution_primary direct
_atom_sites_solution_secondary difmap
_audit_creation_method SHELXL-97
_cell_angle_alpha 90.00
_cell_angle_beta 109.698(2)
_cell_angle_gamma 90.00
_cell_formula_units_Z 4
_cell_length_a 13.3004(9)
_cell_length_b 23.5227(17)
_cell_length_c 9.6924(7)
_cell_measurement_reflns_used 6593
_cell_measurement_temperature 160(2)
_cell_measurement_theta_max 28.48
_cell_measurement_theta_min 2.37
_cell_volume 2854.9(4)
_computing_cell_refinement 'local programs'
_computing_data_collection 'Bruker SMART'
_computing_data_reduction 'Bruker SAINT'
_computing_molecular_graphics 'Bruker SHELXTL'
_computing_publication_material 'Bruker SHELXTL and local programs'
_computing_structure_refinement 'Bruker SHELXTL'
_computing_structure_solution 'Bruker SHELXTL'
_diffrn_ambient_temperature 160(2)
_diffrn_measured_fraction_theta_full 0.994
_diffrn_measured_fraction_theta_max 0.898
_diffrn_measurement_device_type 'Bruker SMART 1K CCD diffractometer'
_diffrn_measurement_method '\w rotation with narrow frames'
_diffrn_radiation_monochromator graphite
_diffrn_radiation_source 'fine-focus sealed tube'
_diffrn_radiation_type MoK\a
_diffrn_radiation_wavelength 0.71073
_diffrn_reflns_av_R_equivalents 0.0569
_diffrn_reflns_av_sigmaI/netI 0.0861
_diffrn_reflns_limit_h_max 17
_diffrn_reflns_limit_h_min -14
_diffrn_reflns_limit_k_max 30
_diffrn_reflns_limit_k_min -31
_diffrn_reflns_limit_l_max 12
_diffrn_reflns_limit_l_min -12
_diffrn_reflns_number 17498
_diffrn_reflns_theta_full 26.00
_diffrn_reflns_theta_max 28.77
_diffrn_reflns_theta_min 1.63
_diffrn_standards_number 0
_exptl_absorpt_coefficient_mu 1.014
_exptl_absorpt_correction_T_max 0.720
_exptl_absorpt_correction_T_min 0.589
_exptl_absorpt_correction_type multi-scan
_exptl_crystal_colour yellow-green
_exptl_crystal_density_diffrn 1.570
_exptl_crystal_density_method 'not measured'
_exptl_crystal_description needle
_exptl_crystal_F_000 1404
_exptl_crystal_size_max 0.60
_exptl_crystal_size_mid 0.15
_exptl_crystal_size_min 0.08
_refine_diff_density_max 0.440
_refine_diff_density_min -0.445
_refine_diff_density_rms 0.090
_refine_ls_extinction_method none
_refine_ls_goodness_of_fit_ref 0.985
_refine_ls_hydrogen_treatment constr
_refine_ls_matrix_type full
_refine_ls_number_parameters 374
_refine_ls_number_reflns 6673
_refine_ls_number_restraints 0
_refine_ls_restrained_S_all 0.985
_refine_ls_R_factor_all 0.0978
_refine_ls_R_factor_gt 0.0469
_refine_ls_shift/su_max 0.001
_refine_ls_shift/su_mean 0.000
_refine_ls_structure_factor_coef Fsqd
_refine_ls_weighting_details 'calc w=1/[\s^2^(Fo^2^)+(0.0432P)^2^+0.0000P] where P=(Fo^2^+2Fc^2^)/3'
_refine_ls_weighting_scheme calc
_refine_ls_wR_factor_gt 0.0876
_refine_ls_wR_factor_ref 0.1017
_reflns_number_gt 4229
_reflns_number_total 6673
_reflns_threshold_expression I>2\s(I)
_cod_data_source_file b206076k.txt
_cod_data_source_block jad05
_cod_original_cell_volume 2854.9(3)
_cod_original_sg_symbol_H-M 'P 21/c'
_cod_database_code 7011940

loop_
_symmetry_equiv_pos_as_xyz
'x, y, z'
'-x, y+1/2, -z+1/2'
'-x, -y, -z'
'x, -y-1/2, z-1/2'

loop_
_atom_site_label
_atom_site_type_symbol
_atom_site_fract_x
_atom_site_fract_y
_atom_site_fract_z
_atom_site_U_iso_or_equiv
_atom_site_adp_type
_atom_site_occupancy
_atom_site_symmetry_multiplicity
_atom_site_calc_flag
_atom_site_refinement_flags
_atom_site_disorder_assembly
_atom_site_disorder_group
Cu Cu 0.29266(3) 0.253616(14) 0.22830(4) 0.01973(11) Uani 1 1 d . . .
O1 O 0.41762(15) 0.22460(8) 0.3700(2) 0.0245(5) Uani 1 1 d . . .
O2 O 0.18144(16) 0.28053(8) 0.0616(2) 0.0331(5) Uani 1 1 d . . .
N1 N 0.22262(17) 0.17760(9) 0.1985(2) 0.0183(5) Uani 1 1 d . . .
N2 N -0.04948(18) 0.11221(9) -0.1843(3) 0.0212(5) Uani 1 1 d . . .
H2 H -0.0782 0.1206 -0.1115 0.025 Uiso 1 1 calc R . .
N3 N 0.34862(18) 0.33221(9) 0.2808(2) 0.0188(5) Uani 1 1 d . . .
N4 N 0.62539(18) 0.37571(9) 0.6892(3) 0.0220(6) Uani 1 1 d . . .
H4 H 0.6369 0.3837 0.6018 0.026 Uiso 1 1 calc R . .
C1 C 0.4362(2) 0.17475(12) 0.4334(3) 0.0210(7) Uani 1 1 d . . .
C2 C 0.5327(2) 0.16605(12) 0.5505(3) 0.0253(7) Uani 1 1 d . . .
H2A H 0.5823 0.1964 0.5815 0.030 Uiso 1 1 calc R . .
C3 C 0.5559(2) 0.11434(12) 0.6205(3) 0.0270(7) Uani 1 1 d . . .
H3 H 0.6204 0.1099 0.7008 0.032 Uiso 1 1 calc R . .
C4 C 0.4863(2) 0.06814(13) 0.5755(3) 0.0280(7) Uani 1 1 d . . .
H4A H 0.5035 0.0324 0.6235 0.034 Uiso 1 1 calc R . .
C5 C 0.3930(2) 0.07532(12) 0.4611(3) 0.0265(7) Uani 1 1 d . . .
H5 H 0.3458 0.0440 0.4297 0.032 Uiso 1 1 calc R . .
C6 C 0.3649(2) 0.12810(12) 0.3880(3) 0.0216(7) Uani 1 1 d . . .
C7 C 0.2631(2) 0.13282(12) 0.2737(3) 0.0223(7) Uani 1 1 d . . .
H7 H 0.2208 0.0993 0.2510 0.027 Uiso 1 1 calc R . .
C8 C 0.1160(2) 0.17014(12) 0.0852(3) 0.0228(7) Uani 1 1 d . . .
H8A H 0.0711 0.2038 0.0839 0.027 Uiso 1 1 calc R . .
H8B H 0.0804 0.1363 0.1085 0.027 Uiso 1 1 calc R . .
C9 C 0.1282(2) 0.16266(12) -0.0645(3) 0.0226(7) Uani 1 1 d . . .
H9A H 0.1713 0.1946 -0.0811 0.027 Uiso 1 1 calc R . .
H9B H 0.1682 0.1271 -0.0638 0.027 Uiso 1 1 calc R . .
C10 C 0.0234(2) 0.16035(12) -0.1913(3) 0.0242(7) Uani 1 1 d . . .
H10A H -0.0149 0.1967 -0.1947 0.029 Uiso 1 1 calc R . .
H10B H 0.0393 0.1571 -0.2837 0.029 Uiso 1 1 calc R . .
C11 C 0.0065(2) 0.05658(11) -0.1480(4) 0.0320(8) Uani 1 1 d . . .
H11A H 0.0485 0.0501 -0.2124 0.048 Uiso 1 1 calc R . .
H11B H -0.0462 0.0261 -0.1621 0.048 Uiso 1 1 calc R . .
H11C H 0.0540 0.0569 -0.0457 0.048 Uiso 1 1 calc R . .
C12 C -0.1391(2) 0.10841(13) -0.3263(3) 0.0322(8) Uani 1 1 d . . .
H12A H -0.1761 0.1451 -0.3481 0.048 Uiso 1 1 calc R . .
H12B H -0.1894 0.0789 -0.3198 0.048 Uiso 1 1 calc R . .
H12C H -0.1109 0.0987 -0.4046 0.048 Uiso 1 1 calc R . .
C13 C 0.1466(2) 0.33213(12) 0.0256(3) 0.0231(7) Uani 1 1 d . . .
C14 C 0.0527(2) 0.34017(13) -0.0966(3) 0.0251(7) Uani 1 1 d . . .
H14 H 0.0165 0.3080 -0.1497 0.030 Uiso 1 1 calc R . .
C15 C 0.0130(2) 0.39343(13) -0.1398(3) 0.0279(7) Uani 1 1 d . . .
H15 H -0.0494 0.3976 -0.2236 0.033 Uiso 1 1 calc R . .
C16 C 0.0623(3) 0.44152(13) -0.0632(3) 0.0323(8) Uani 1 1 d . . .
H16 H 0.0336 0.4783 -0.0927 0.039 Uiso 1 1 calc R . .
C17 C 0.1544(3) 0.43473(12) 0.0571(3) 0.0283(7) Uani 1 1 d . . .
H17 H 0.1886 0.4674 0.1101 0.034 Uiso 1 1 calc R . .
C18 C 0.1982(2) 0.38083(12) 0.1023(3) 0.0200(7) Uani 1 1 d . . .
C19 C 0.2980(2) 0.37771(12) 0.2207(3) 0.0219(7) Uani 1 1 d . . .
H19 H 0.3305 0.4129 0.2592 0.026 Uiso 1 1 calc R . .
C20 C 0.4536(2) 0.34112(12) 0.3970(3) 0.0228(7) Uani 1 1 d . . .
H20A H 0.4779 0.3806 0.3916 0.027 Uiso 1 1 calc R . .
H20B H 0.5069 0.3150 0.3809 0.027 Uiso 1 1 calc R . .
C21 C 0.4461(2) 0.33052(12) 0.5478(3) 0.0227(7) Uani 1 1 d . . .
H21A H 0.4037 0.2956 0.5445 0.027 Uiso 1 1 calc R . .
H21B H 0.4080 0.3627 0.5740 0.027 Uiso 1 1 calc R . .
C22 C 0.5550(2) 0.32384(11) 0.6655(3) 0.0225(7) Uani 1 1 d . . .
H22A H 0.5445 0.3141 0.7591 0.027 Uiso 1 1 calc R . .
H22B H 0.5925 0.2916 0.6387 0.027 Uiso 1 1 calc R . .
C23 C 0.5762(2) 0.42689(12) 0.7317(3) 0.0320(8) Uani 1 1 d . . .
H23A H 0.5583 0.4184 0.8197 0.048 Uiso 1 1 calc R . .
H23B H 0.5111 0.4373 0.6514 0.048 Uiso 1 1 calc R . .
H23C H 0.6269 0.4586 0.7519 0.048 Uiso 1 1 calc R . .
C24 C 0.7306(2) 0.36252(14) 0.8021(3) 0.0349(8) Uani 1 1 d . . .
H24A H 0.7780 0.3955 0.8150 0.052 Uiso 1 1 calc R . .
H24B H 0.7627 0.3297 0.7703 0.052 Uiso 1 1 calc R . .
H24C H 0.7204 0.3537 0.8953 0.052 Uiso 1 1 calc R . .
Cl1 Cl 0.80279(6) 0.29016(3) 0.46829(8) 0.02840(19) Uani 1 1 d . . .
O3 O 0.85474(18) 0.34409(9) 0.5175(2) 0.0417(6) Uani 1 1 d . . .
O4 O 0.7853(2) 0.28488(11) 0.3149(3) 0.0609(8) Uani 1 1 d . . .
O5 O 0.70515(19) 0.28787(13) 0.4931(3) 0.0713(9) Uani 1 1 d . . .
O6 O 0.8713(2) 0.24608(10) 0.5444(3) 0.0697(9) Uani 1 1 d . . .
Cl2 Cl 0.27347(6) -0.01369(3) 0.01245(8) 0.02595(18) Uani 1 1 d . . .
O7 O 0.20549(18) -0.02667(9) -0.1341(3) 0.0461(6) Uani 1 1 d . . .
O8 O 0.31182(19) 0.04308(9) 0.0161(3) 0.0524(7) Uani 1 1 d . . .
O9 O 0.36143(18) -0.05273(9) 0.0536(2) 0.0412(6) Uani 1 1 d . . .
O10 O 0.2165(2) -0.01816(11) 0.1120(3) 0.0581(8) Uani 1 1 d . . .

loop_
_atom_site_aniso_label
_atom_site_aniso_U_11
_atom_site_aniso_U_22
_atom_site_aniso_U_33
_atom_site_aniso_U_23
_atom_site_aniso_U_13
_atom_site_aniso_U_12
Cu 0.01576(19) 0.02131(19) 0.01790(19) -0.00032(17) 0.00013(14) 0.00093(15)
O1 0.0199(11) 0.0205(10) 0.0256(12) 0.0010(9) -0.0021(9) 0.0010(9)
O2 0.0324(13) 0.0200(11) 0.0302(13) 0.0001(10) -0.0115(10) 0.0024(10)
N1 0.0128(13) 0.0236(13) 0.0165(13) -0.0015(11) 0.0025(10) 0.0002(10)
N2 0.0175(13) 0.0276(13) 0.0160(14) -0.0043(11) 0.0026(11) 0.0000(11)
N3 0.0149(13) 0.0239(13) 0.0164(13) -0.0021(11) 0.0039(11) -0.0017(10)
N4 0.0213(14) 0.0295(14) 0.0140(14) -0.0011(11) 0.0042(11) -0.0017(11)
C1 0.0197(16) 0.0277(16) 0.0148(16) -0.0029(13) 0.0046(13) 0.0057(13)
C2 0.0220(17) 0.0281(16) 0.0225(18) -0.0020(14) 0.0031(14) 0.0030(14)
C3 0.0237(17) 0.0389(19) 0.0167(17) 0.0021(15) 0.0045(14) 0.0113(15)
C4 0.0315(19) 0.0311(18) 0.0233(18) 0.0068(15) 0.0118(15) 0.0096(15)
C5 0.0278(18) 0.0260(16) 0.0291(19) 0.0036(14) 0.0142(15) 0.0015(14)
C6 0.0200(16) 0.0271(16) 0.0186(17) 0.0003(13) 0.0079(14) 0.0027(13)
C7 0.0207(17) 0.0258(16) 0.0221(17) -0.0038(14) 0.0095(14) -0.0029(13)
C8 0.0164(16) 0.0271(16) 0.0224(17) -0.0032(14) 0.0033(13) -0.0046(13)
C9 0.0186(16) 0.0268(16) 0.0210(17) -0.0022(14) 0.0049(13) -0.0037(13)
C10 0.0239(17) 0.0282(16) 0.0206(17) 0.0008(14) 0.0075(14) -0.0019(14)
C11 0.0286(19) 0.0245(16) 0.038(2) -0.0010(15) 0.0042(16) 0.0019(14)
C12 0.0227(18) 0.045(2) 0.0213(18) -0.0049(15) -0.0026(14) -0.0011(15)
C13 0.0194(16) 0.0292(17) 0.0199(17) 0.0021(14) 0.0056(13) 0.0027(13)
C14 0.0202(17) 0.0325(17) 0.0188(17) 0.0016(14) 0.0016(13) 0.0001(14)
C15 0.0210(17) 0.0429(19) 0.0200(18) 0.0064(15) 0.0073(14) 0.0056(15)
C16 0.038(2) 0.0354(19) 0.0237(19) 0.0086(16) 0.0106(16) 0.0150(16)
C17 0.035(2) 0.0261(17) 0.0251(19) -0.0005(14) 0.0122(16) 0.0003(15)
C18 0.0203(16) 0.0240(16) 0.0161(16) 0.0026(13) 0.0066(13) 0.0009(12)
C19 0.0266(17) 0.0250(15) 0.0163(16) -0.0034(13) 0.0101(14) -0.0051(13)
C20 0.0177(16) 0.0267(16) 0.0220(17) -0.0031(14) 0.0038(13) -0.0069(13)
C21 0.0211(17) 0.0266(16) 0.0184(16) -0.0054(13) 0.0039(13) -0.0036(13)
C22 0.0220(17) 0.0269(16) 0.0176(16) -0.0025(13) 0.0052(13) -0.0041(13)
C23 0.032(2) 0.0319(18) 0.034(2) -0.0095(16) 0.0140(16) -0.0066(15)
C24 0.0201(18) 0.052(2) 0.0243(19) 0.0011(16) -0.0038(14) 0.0004(15)
Cl1 0.0250(4) 0.0348(4) 0.0258(4) 0.0030(4) 0.0091(3) -0.0016(3)
O3 0.0501(16) 0.0397(14) 0.0378(15) -0.0080(12) 0.0183(13) -0.0073(12)
O4 0.089(2) 0.0705(18) 0.0291(15) -0.0090(14) 0.0273(15) -0.0315(16)
O5 0.0325(16) 0.117(3) 0.074(2) 0.0019(19) 0.0317(15) -0.0121(16)
O6 0.063(2) 0.0513(17) 0.084(2) 0.0232(16) 0.0118(17) 0.0172(15)
Cl2 0.0250(4) 0.0242(4) 0.0282(4) 0.0034(3) 0.0084(3) 0.0050(3)
O7 0.0397(15) 0.0457(14) 0.0370(15) -0.0084(12) -0.0077(12) 0.0093(12)
O8 0.0518(17) 0.0269(13) 0.0701(19) 0.0018(13) 0.0096(15) -0.0074(12)
O9 0.0423(15) 0.0470(14) 0.0300(14) 0.0067(12) 0.0065(11) 0.0270(12)
O10 0.0610(18) 0.0712(18) 0.0610(19) 0.0171(15) 0.0454(16) 0.0191(15)

loop_
_atom_type_symbol
_atom_type_description
_atom_type_scat_dispersion_real
_atom_type_scat_dispersion_imag
_atom_type_scat_source
C C 0.0033 0.0016 'International Tables Vol C Tables 4.2.6.8 and 6.1.1.4'
H H 0.0000 0.0000 'International Tables Vol C Tables 4.2.6.8 and 6.1.1.4'
N N 0.0061 0.0033 'International Tables Vol C Tables 4.2.6.8 and 6.1.1.4'
O O 0.0106 0.0060 'International Tables Vol C Tables 4.2.6.8 and 6.1.1.4'
Cl Cl 0.1484 0.1585 'International Tables Vol C Tables 4.2.6.8 and 6.1.1.4'
Cu Cu 0.3201 1.2651 'International Tables Vol C Tables 4.2.6.8 and 6.1.1.4'

loop_
_geom_angle_atom_site_label_1
_geom_angle_atom_site_label_2
_geom_angle_atom_site_label_3
_geom_angle
_geom_angle_site_symmetry_1
_geom_angle_site_symmetry_3
_geom_angle_publ_flag
O1 Cu O2 169.29(9) . . ?
O1 Cu N1 92.00(9) . . ?
O1 Cu N3 89.33(9) . . ?
O2 Cu N1 89.07(9) . . ?
O2 Cu N3 91.42(9) . . ?
N1 Cu N3 170.23(9) . . ?
Cu O1 C1 130.20(18) . . ?
Cu O2 C13 130.12(19) . . ?
Cu N1 C7 124.43(19) . . ?
Cu N1 C8 119.83(17) . . ?
C7 N1 C8 115.7(2) . . ?
C10 N2 C11 113.1(2) . . ?
C10 N2 C12 109.3(2) . . ?
C11 N2 C12 110.3(2) . . ?
Cu N3 C19 124.02(19) . . ?
Cu N3 C20 119.98(18) . . ?
C19 N3 C20 116.0(2) . . ?
C22 N4 C23 112.8(2) . . ?
C22 N4 C24 109.0(2) . . ?
C23 N4 C24 110.8(2) . . ?
O1 C1 C2 119.0(3) . . ?
O1 C1 C6 123.1(3) . . ?
C2 C1 C6 117.9(3) . . ?
C1 C2 C3 121.1(3) . . ?
C2 C3 C4 121.2(3) . . ?
C3 C4 C5 118.7(3) . . ?
C4 C5 C6 121.9(3) . . ?
C1 C6 C5 119.1(3) . . ?
C1 C6 C7 122.5(3) . . ?
C5 C6 C7 118.4(3) . . ?
N1 C7 C6 127.1(3) . . ?
N1 C8 C9 109.7(2) . . ?
C8 C9 C10 114.3(2) . . ?
N2 C10 C9 114.8(2) . . ?
O2 C13 C14 118.9(3) . . ?
O2 C13 C18 123.2(3) . . ?
C14 C13 C18 117.9(3) . . ?
C13 C14 C15 121.3(3) . . ?
C14 C15 C16 121.1(3) . . ?
C15 C16 C17 118.7(3) . . ?
C16 C17 C18 121.6(3) . . ?
C13 C18 C17 119.4(3) . . ?
C13 C18 C19 122.3(3) . . ?
C17 C18 C19 118.1(3) . . ?
N3 C19 C18 127.1(3) . . ?
N3 C20 C21 111.0(2) . . ?
C20 C21 C22 112.6(2) . . ?
N4 C22 C21 114.6(2) . . ?
O3 Cl1 O4 108.14(14) . . ?
O3 Cl1 O5 110.16(16) . . ?
O3 Cl1 O6 108.62(16) . . ?
O4 Cl1 O5 109.88(18) . . ?
O4 Cl1 O6 109.23(18) . . ?
O5 Cl1 O6 110.76(17) . . ?
O7 Cl2 O8 108.94(15) . . ?
O7 Cl2 O9 108.77(13) . . ?
O7 Cl2 O10 110.77(16) . . ?
O8 Cl2 O9 109.96(14) . . ?
O8 Cl2 O10 108.74(16) . . ?
O9 Cl2 O10 109.65(14) . . ?

loop_
_geom_bond_atom_site_label_1
_geom_bond_atom_site_label_2
_geom_bond_distance
_geom_bond_site_symmetry_2
_geom_bond_publ_flag
Cu O1 1.8908(19) . ?
Cu O2 1.895(2) . ?
Cu N1 1.992(2) . ?
Cu N3 1.994(2) . ?
O1 C1 1.309(3) . ?
O2 C13 1.304(3) . ?
N1 C7 1.291(3) . ?
N1 C8 1.482(3) . ?
N2 C10 1.507(3) . ?
N2 C11 1.488(3) . ?
N2 C12 1.490(3) . ?
N3 C19 1.294(3) . ?
N3 C20 1.484(3) . ?
N4 C22 1.508(3) . ?
N4 C23 1.493(3) . ?
N4 C24 1.490(3) . ?
C1 C2 1.412(4) . ?
C1 C6 1.420(4) . ?
C2 C3 1.376(4) . ?
C3 C4 1.399(4) . ?
C4 C5 1.367(4) . ?
C5 C6 1.416(4) . ?
C6 C7 1.436(4) . ?
C8 C9 1.524(4) . ?
C9 C10 1.517(4) . ?
C13 C14 1.414(4) . ?
C13 C18 1.412(4) . ?
C14 C15 1.369(4) . ?
C15 C16 1.390(4) . ?
C16 C17 1.386(4) . ?
C17 C18 1.403(4) . ?
C18 C19 1.434(4) . ?
C20 C21 1.518(4) . ?
C21 C22 1.520(4) . ?
Cl1 O3 1.447(2) . ?
Cl1 O4 1.431(2) . ?
Cl1 O5 1.399(2) . ?
Cl1 O6 1.413(2) . ?
Cl2 O7 1.436(2) . ?
Cl2 O8 1.426(2) . ?
Cl2 O9 1.434(2) . ?
Cl2 O10 1.418(2) . ?
